data_4021487
loop_
_publ_author_name
'Fraser F. Fleming'
'Zhiyu Zhang'
'Guoqing Wei'
'Omar W. Steward'

_publ_contact_author_address
;
 Department of Chemistry and Biochemistry
 Duquesne University
 Pittsburgh, PA 15282 USA
;
_publ_contact_author_email ' steward@duq.edu '
_publ_contact_author_fax ' (412) 396 5683 '
_publ_contact_author_phone ' (412) 396 6338 '
_publ_section_title
;
 C-Metalated Nitriles: Electrophile-Dependent Alkylations and Acylations
;
_journal_name_full 'Journal of Organic Chemistry'
_journal_page_first 1430
_journal_page_last 1435
_journal_paper_doi 10.1021/jo052102j
_journal_volume 71
_journal_year 2006
_chemical_formula_moiety 'C23 H23 N O3 '
_chemical_formula_sum 'C23 H23 N O3'
_chemical_formula_weight 361.44
_space_group_IT_number 61
_space_group_name_Hall '-P 2ac 2ab'
_space_group_name_H-M_alt 'P b c a'
_symmetry_cell_setting orthorhombic
_symmetry_Int_Tables_number 61
_symmetry_space_group_name_Hall '-P 2ac 2ab'
_symmetry_space_group_name_H-M 'P b c a'
_audit_creation_date 'Thurs. Oct. 17, 2002'
_audit_creation_method 'by teXsan v1.8'
_audit_update_record '6/15/04 update Omar W. Steward'
_cell_angle_alpha 90
_cell_angle_beta 90
_cell_angle_gamma 90
_cell_formula_units_Z 8
_cell_length_a 19.047(4)
_cell_length_b 16.454(4)
_cell_length_c 12.525(4)
_cell_measurement_reflns_used 20
_cell_measurement_temperature 294.2
_cell_measurement_theta_max 11.4
_cell_measurement_theta_min 11.2
_cell_volume 3925(3)
_computing_cell_refinement 'MSC/AFC Diffractometer Control'
_computing_data_collection 'MSC/AFC Diffractometer Control'
_computing_data_reduction 'teXsan (MSC, 1992-1997)'
_computing_publication_material 'teXsan (MSC, 1992-1997)'
_computing_structure_refinement 'teXsan (MSC, 1992-1997)'
_diffrn_ambient_temperature 294
_diffrn_measurement_device_type 'Rigaku AFC7R'
_diffrn_measurement_method \w-2\q
_diffrn_orient_matrix_UB_11 -0.00287
_diffrn_orient_matrix_UB_12 -0.04362
_diffrn_orient_matrix_UB_13 0.05544
_diffrn_orient_matrix_UB_21 -0.04310
_diffrn_orient_matrix_UB_22 0.02603
_diffrn_orient_matrix_UB_23 0.03018
_diffrn_orient_matrix_UB_31 -0.02984
_diffrn_orient_matrix_UB_32 -0.03336
_diffrn_orient_matrix_UB_33 -0.04888
_diffrn_radiation_detector 'scintillation counter'
_diffrn_radiation_monochromator graphite
_diffrn_radiation_source 'Rigaku rotating anode'
_diffrn_radiation_type 'Mo K\a'
_diffrn_radiation_wavelength 0.7107
_diffrn_reflns_av_R_equivalents 0.00000
_diffrn_reflns_av_sigmaI/netI 0.330
_diffrn_reflns_limit_h_max 24
_diffrn_reflns_limit_h_min 0
_diffrn_reflns_limit_k_max 21
_diffrn_reflns_limit_k_min 0
_diffrn_reflns_limit_l_max 0
_diffrn_reflns_limit_l_min -16
_diffrn_reflns_number 5018
_diffrn_reflns_reduction_process 'Lp corrections applied'
_diffrn_reflns_theta_max 27.50
_diffrn_reflns_theta_min 2.68
_diffrn_standards_decay_% 0.97
_diffrn_standards_interval_count 150
_diffrn_standards_number 3
_exptl_absorpt_coefficient_mu 0.081
_exptl_absorpt_correction_T_max 0.948
_exptl_absorpt_correction_T_min 0.775
_exptl_absorpt_correction_type
;
\y scans (North,Phillips & Matthews, 1968)
;
_exptl_crystal_colour colorless
_exptl_crystal_density_diffrn 1.223
_exptl_crystal_density_meas ?
_exptl_crystal_description prismatic
_exptl_crystal_F_000 1536.00
_exptl_crystal_size_max 0.60
_exptl_crystal_size_mid 0.50
_exptl_crystal_size_min 0.50
_refine_diff_density_max 0.34
_refine_diff_density_min -0.43
_refine_ls_extinction_method none
_refine_ls_goodness_of_fit_ref 2.168
_refine_ls_hydrogen_treatment noref
_refine_ls_matrix_type full
_refine_ls_number_constraints 0
_refine_ls_number_parameters 244
_refine_ls_number_reflns 918
_refine_ls_number_restraints 0
_refine_ls_R_factor_gt 0.0888
_refine_ls_shift/su_max 0.0010
_refine_ls_shift/su_mean 0.0000
_refine_ls_structure_factor_coef F
_refine_ls_weighting_details 'w = 1/[\s^2^(Fo) + 0.00123|Fo|^2^]'
_refine_ls_weighting_scheme sigma
_refine_ls_wR_factor_ref 0.1193
_reflns_number_gt 918
_reflns_number_total 5018
_reflns_threshold_expression ' I>3.00\s(I)'
_cod_data_source_file jo052102jsi20051214_105650_11.cif
_cod_depositor_comments
;
The following automatic conversions were performed:
'_refine_ls_structure_factor_coef' value ' F' changed to 'F' according to
'/home/saulius/struct/CIF-dictionaries/cif_core.dic' dictionary named
'cif_core.dic' version 2.4.1 from
2010-06-29.

'_refine_ls_weighting_scheme' value ' sigma' changed to
'sigma' according to '/home/saulius/struct/CIF-dictionaries/cif_core.dic'
dictionary named 'cif_core.dic' version 2.4.1 from 2010-06-29.

Automatic conversion script
Id: cif_fix_enum 1527 2010-12-29 10:47:43Z saulius 
;
_cod_original_sg_symbol_H-M 'P b c a    '
_cod_original_formula_sum 'C23 H23 N O3 '
_cod_database_code 4021487

loop_
_symmetry_equiv_pos_as_xyz
'   +x,   +y,   +z'
'1/2+x,1/2-y,   -z'
'   -x,1/2+y,1/2-z'
'1/2-x,   -y,1/2+z'
'   -x,   -y,   -z'
'1/2-x,1/2+y,   +z'
'   +x,1/2-y,1/2+z'
'1/2+x,   +y,1/2-z'

loop_
_atom_site_label
_atom_site_fract_x
_atom_site_fract_y
_atom_site_fract_z
_atom_site_U_iso_or_equiv
_atom_site_occupancy
_atom_site_adp_type
_atom_site_calc_flag
O(1) 0.7913(7) -0.2060(7) -0.1769(8) 0.077(4) 1.000 Uani d
O(2) 0.8935(7) 0.0224(7) 0.261(1) 0.080(5) 1.000 Uani d
O(3) 0.8526(6) 0.0071(6) 0.0958(8) 0.052(4) 1.000 Uani d
N(1) 0.8951(8) 0.041(1) -0.156(1) 0.069(6) 1.000 Uani d
C(1) 0.8631(9) -0.1055(8) -0.094(1) 0.036(5) 1.000 Uani d
C(2) 0.8064(8) -0.1042(8) -0.002(1) 0.044(6) 1.000 Uani d
C(3) 0.837(1) -0.082(1) 0.106(1) 0.053(6) 1.000 Uani d
C(4) 0.901(1) -0.1295(9) 0.136(1) 0.047(6) 1.000 Uani d
C(5) 0.9567(9) -0.123(1) 0.051(1) 0.064(6) 1.000 Uani d
C(6) 0.9289(8) -0.153(1) -0.057(1) 0.051(6) 1.000 Uani d
C(7) 0.8805(8) -0.023(1) -0.125(1) 0.038(5) 1.000 Uani d
C(8) 0.7445(9) -0.054(1) -0.036(1) 0.069(6) 1.000 Uani d
C(9) 0.7807(9) -0.092(1) 0.193(1) 0.075(7) 1.000 Uani d
C(10) 0.833(1) -0.1520(9) -0.193(1) 0.049(6) 1.000 Uani d
C(11) 0.860(1) -0.133(1) -0.301(1) 0.054(6) 1.000 Uani d
C(12) 0.817(1) -0.158(1) -0.387(2) 0.062(6) 1.000 Uani d
C(13) 0.837(1) -0.143(1) -0.490(2) 0.075(9) 1.000 Uani d
C(14) 0.902(2) -0.110(1) -0.511(2) 0.091(9) 1.000 Uani d
C(15) 0.947(1) -0.090(1) -0.430(2) 0.087(8) 1.000 Uani d
C(16) 0.924(1) -0.101(1) -0.326(1) 0.061(7) 1.000 Uani d
C(17) 0.8787(9) 0.053(1) 0.177(2) 0.057(7) 1.000 Uani d
C(18) 0.8829(9) 0.140(1) 0.152(1) 0.050(6) 1.000 Uani d
C(19) 0.8673(9) 0.1693(9) 0.056(1) 0.049(6) 1.000 Uani d
C(20) 0.872(1) 0.251(1) 0.035(1) 0.073(7) 1.000 Uani d
C(21) 0.895(1) 0.300(1) 0.117(2) 0.089(8) 1.000 Uani d
C(22) 0.910(1) 0.271(1) 0.218(2) 0.094(9) 1.000 Uani d
C(23) 0.905(1) 0.189(1) 0.233(1) 0.066(7) 1.000 Uani d
H(1) 0.7881 -0.1605 0.0071 0.058 1.000 Uiso c
H(2) 0.9225 -0.1107 0.2015 0.065 1.000 Uiso c
H(3) 0.8922 -0.1864 0.1436 0.065 1.000 Uiso c
H(4) 0.9998 -0.1513 0.0694 0.084 1.000 Uiso c
H(5) 0.9704 -0.0660 0.0413 0.084 1.000 Uiso c
H(6) 0.9165 -0.2114 -0.0485 0.070 1.000 Uiso c
H(7) 0.9644 -0.1521 -0.1114 0.070 1.000 Uiso c
H(8) 0.7228 -0.0748 -0.1009 0.084 1.000 Uiso c
H(9) 0.7574 0.0009 -0.0491 0.084 1.000 Uiso c
H(10) 0.7066 -0.0530 0.0170 0.084 1.000 Uiso c
H(11) 0.7696 -0.1471 0.2045 0.087 1.000 Uiso c
H(12) 0.7391 -0.0631 0.1730 0.087 1.000 Uiso c
H(13) 0.7969 -0.0689 0.2599 0.087 1.000 Uiso c
H(14) 0.7699 -0.1876 -0.3754 0.082 1.000 Uiso c
H(15) 0.8060 -0.1516 -0.5513 0.096 1.000 Uiso c
H(16) 0.9172 -0.1007 -0.5858 0.118 1.000 Uiso c
H(17) 0.9968 -0.0687 -0.4487 0.115 1.000 Uiso c
H(18) 0.9560 -0.0850 -0.2656 0.085 1.000 Uiso c
H(19) 0.8498 0.1335 -0.0062 0.068 1.000 Uiso c
H(20) 0.8608 0.2733 -0.0360 0.096 1.000 Uiso c
H(21) 0.8999 0.3607 0.0970 0.112 1.000 Uiso c
H(22) 0.9258 0.3079 0.2745 0.116 1.000 Uiso c
H(23) 0.9164 0.1654 0.3040 0.097 1.000 Uiso c

loop_
_atom_site_aniso_label
_atom_site_aniso_U_11
_atom_site_aniso_U_22
_atom_site_aniso_U_33
_atom_site_aniso_U_12
_atom_site_aniso_U_13
_atom_site_aniso_U_23
O(1) 0.12(1) 0.063(9) 0.052(7) -0.044(8) -0.020(8) 0.021(7)
O(2) 0.12(1) 0.083(9) 0.042(7) -0.015(8) -0.017(9) 0.005(7)
O(3) 0.057(7) 0.046(7) 0.053(7) 0.001(6) -0.005(6) 0.001(6)
N(1) 0.10(1) 0.07(1) 0.043(9) -0.03(1) -0.003(9) 0.006(8)
C(1) 0.07(1) 0.026(9) 0.016(8) -0.029(9) 0.017(8) -0.001(7)
C(2) 0.04(1) 0.02(1) 0.07(1) 0.003(8) 0.00(1) 0.010(9)
C(3) 0.06(1) 0.06(1) 0.04(1) 0.00(1) -0.01(1) -0.01(1)
C(4) 0.06(1) 0.04(1) 0.04(1) 0.01(1) -0.01(1) -0.005(8)
C(5) 0.06(1) 0.06(1) 0.07(1) 0.00(1) -0.03(1) 0.01(1)
C(6) 0.05(1) 0.06(1) 0.05(1) 0.021(9) -0.01(1) -0.02(1)
C(7) 0.03(1) 0.05(1) 0.028(9) -0.018(9) -0.003(8) -0.016(9)
C(8) 0.05(1) 0.08(1) 0.08(1) 0.00(1) -0.01(1) 0.00(1)
C(9) 0.08(1) 0.07(1) 0.08(1) -0.02(1) 0.01(1) -0.01(1)
C(10) 0.08(2) 0.02(1) 0.05(1) 0.00(1) 0.00(1) 0.019(9)
C(11) 0.06(1) 0.05(1) 0.05(1) -0.01(1) -0.01(1) 0.00(1)
C(12) 0.09(2) 0.04(1) 0.06(1) 0.01(1) -0.01(1) 0.00(1)
C(13) 0.12(2) 0.07(2) 0.04(1) 0.04(1) -0.02(1) 0.01(1)
C(14) 0.16(3) 0.06(2) 0.05(1) 0.03(2) 0.02(2) 0.02(1)
C(15) 0.09(2) 0.11(2) 0.06(1) 0.01(1) 0.00(1) 0.00(1)
C(16) 0.08(2) 0.07(1) 0.03(1) -0.01(1) 0.01(1) 0.02(1)
C(17) 0.05(1) 0.07(2) 0.05(1) 0.00(1) 0.01(1) -0.03(1)
C(18) 0.07(1) 0.03(1) 0.05(1) 0.004(9) 0.02(1) -0.01(1)
C(19) 0.06(1) 0.03(1) 0.06(1) -0.012(8) 0.02(1) -0.01(1)
C(20) 0.11(2) 0.08(2) 0.03(1) 0.02(1) 0.01(1) 0.01(1)
C(21) 0.09(2) 0.07(2) 0.11(2) 0.01(1) 0.02(2) -0.03(2)
C(22) 0.06(1) 0.09(2) 0.13(2) 0.01(1) -0.02(2) -0.07(2)
C(23) 0.08(1) 0.04(1) 0.08(1) 0.01(1) 0.00(1) -0.03(1)

loop_
_atom_type_symbol
_atom_type_oxidation_number
_atom_type_number_in_cell
_atom_type_scat_dispersion_real
_atom_type_scat_dispersion_imag
_atom_type_scat_source
C 0 184 0.003 0.002
;International Tables for Crystallography
(1992, Vol. C, Tables 4.2.6.8 and 6.1.1.1)
;
H 0 184 0.000 0.000
;International Tables for Crystallography
(1992, Vol. C, Table 6.1.1.2)
;
N 0 8 0.006 0.003
;International Tables for Crystallography
(1992, Vol. C, Tables 4.2.6.8 and 6.1.1.1)
;
O 0 24 0.011 0.006
;International Tables for Crystallography
(1992, Vol. C, Tables 4.2.6.8 and 6.1.1.1)
;

loop_
_geom_angle_atom_site_label_1
_geom_angle_atom_site_label_2
_geom_angle_atom_site_label_3
_geom_angle
_geom_angle_publ_flag
C(3) O(3) C(17) 123(1) yes
C(2) C(1) C(6) 110(1) yes
C(2) C(1) C(7) 110(1) yes
C(2) C(1) C(10) 109(1) yes
C(6) C(1) C(7) 111(1) yes
C(6) C(1) C(10) 107(1) yes
C(7) C(1) C(10) 109(1) yes
C(1) C(2) C(3) 113(1) yes
C(1) C(2) C(8) 110(1) yes
C(1) C(2) H(1) 108.3 no
C(3) C(2) C(8) 115(1) yes
C(3) C(2) H(1) 104.4 no
C(8) C(2) H(1) 105.5 no
O(3) C(3) C(2) 103(1) yes
O(3) C(3) C(4) 111(1) yes
O(3) C(3) C(9) 107(1) yes
C(2) C(3) C(4) 114(1) yes
C(2) C(3) C(9) 110(1) yes
C(4) C(3) C(9) 110(1) yes
C(3) C(4) C(5) 111(1) yes
C(3) C(4) H(2) 112.8 no
C(3) C(4) H(3) 112.6 no
C(5) C(4) H(2) 106.7 no
C(5) C(4) H(3) 105.7 no
H(2) C(4) H(3) 107.3 no
C(4) C(5) C(6) 111(1) yes
C(4) C(5) H(4) 112.8 no
C(4) C(5) H(5) 109.8 no
C(6) C(5) H(4) 110.7 no
C(6) C(5) H(5) 107.2 no
H(4) C(5) H(5) 105.1 no
C(1) C(6) C(5) 112(1) yes
C(1) C(6) H(6) 109.1 no
C(1) C(6) H(7) 110.6 no
C(5) C(6) H(6) 107.3 no
C(5) C(6) H(7) 112.2 no
H(6) C(6) H(7) 104.8 no
N(1) C(7) C(1) 176(2) yes
C(2) C(8) H(8) 112.4 no
C(2) C(8) H(9) 111.6 no
C(2) C(8) H(10) 113.7 no
H(8) C(8) H(9) 107.1 no
H(8) C(8) H(10) 105.1 no
H(9) C(8) H(10) 106.5 no
C(3) C(9) H(11) 110.9 no
C(3) C(9) H(12) 109.8 no
C(3) C(9) H(13) 110.7 no
H(11) C(9) H(12) 109.2 no
H(11) C(9) H(13) 108.5 no
H(12) C(9) H(13) 107.7 no
O(1) C(10) C(1) 118(1) yes
O(1) C(10) C(11) 123(2) yes
C(1) C(10) C(11) 119(1) yes
C(10) C(11) C(12) 115(2) yes
C(10) C(11) C(16) 127(2) yes
C(12) C(11) C(16) 117(2) yes
C(11) C(12) C(13) 120(2) yes
C(11) C(12) H(14) 122.8 no
C(13) C(12) H(14) 117.5 no
C(12) C(13) C(14) 120(2) yes
C(12) C(13) H(15) 122.5 no
C(14) C(13) H(15) 117.1 no
C(13) C(14) C(15) 122(2) yes
C(13) C(14) H(16) 120.0 no
C(15) C(14) H(16) 118.1 no
C(14) C(15) C(16) 117(2) yes
C(14) C(15) H(17) 119.9 no
C(16) C(15) H(17) 123.2 no
C(11) C(16) C(15) 124(2) yes
C(11) C(16) H(18) 118.3 no
C(15) C(16) H(18) 118.1 no
O(2) C(17) O(3) 121(2) yes
O(2) C(17) C(18) 125(2) yes
O(3) C(17) C(18) 113(2) yes
C(17) C(18) C(19) 123(2) yes
C(17) C(18) C(23) 116(2) yes
C(19) C(18) C(23) 121(2) yes
C(18) C(19) C(20) 121(2) yes
C(18) C(19) H(19) 122.9 no
C(20) C(19) H(19) 116.0 no
C(19) C(20) C(21) 117(2) yes
C(19) C(20) H(20) 121.5 no
C(21) C(20) H(20) 121.5 no
C(20) C(21) C(22) 123(2) yes
C(20) C(21) H(21) 114.3 no
C(22) C(21) H(21) 123.1 no
C(21) C(22) C(23) 117(2) yes
C(21) C(22) H(22) 120.2 no
C(23) C(22) H(22) 122.3 no
C(18) C(23) C(22) 121(2) yes
C(18) C(23) H(23) 119.4 no
C(22) C(23) H(23) 119.7 no

loop_
_geom_bond_atom_site_label_1
_geom_bond_atom_site_label_2
_geom_bond_distance
_geom_bond_publ_flag
O(1) C(10) 1.20(2) yes
O(2) C(17) 1.20(2) yes
O(3) C(3) 1.51(2) yes
O(3) C(17) 1.36(2) yes
N(1) C(7) 1.16(2) yes
C(1) C(2) 1.57(2) yes
C(1) C(6) 1.55(2) yes
C(1) C(7) 1.45(2) yes
C(1) C(10) 1.57(2) yes
C(2) C(3) 1.52(2) yes
C(2) C(8) 1.50(2) yes
C(2) H(1) 1.00 no
C(3) C(4) 1.50(2) yes
C(3) C(9) 1.54(2) yes
C(4) C(5) 1.50(2) yes
C(4) H(2) 0.97 no
C(4) H(3) 0.96 no
C(5) C(6) 1.53(2) yes
C(5) H(4) 0.97 no
C(5) H(5) 0.98 no
C(6) H(6) 1.00 no
C(6) H(7) 0.96 no
C(8) H(8) 0.97 no
C(8) H(9) 0.96 no
C(8) H(10) 0.98 no
C(9) H(11) 0.95 no
C(9) H(12) 0.96 no
C(9) H(13) 0.97 no
C(10) C(11) 1.48(2) yes
C(11) C(12) 1.42(2) yes
C(11) C(16) 1.36(2) yes
C(12) C(13) 1.38(2) yes
C(12) H(14) 1.03 no
C(13) C(14) 1.37(3) yes
C(13) H(15) 0.98 no
C(14) C(15) 1.37(3) yes
C(14) H(16) 1.00 no
C(15) C(16) 1.40(2) yes
C(15) H(17) 1.03 no
C(16) H(18) 1.01 no
C(17) C(18) 1.47(2) yes
C(18) C(19) 1.34(2) yes
C(18) C(23) 1.36(2) yes
C(19) C(20) 1.37(2) yes
C(19) H(19) 1.03 no
C(20) C(21) 1.38(2) yes
C(20) H(20) 0.98 no
C(21) C(22) 1.38(3) yes
C(21) H(21) 1.03 no
C(22) C(23) 1.36(3) yes
C(22) H(22) 0.99 no
C(23) H(23) 1.00 no

loop_
_geom_contact_atom_site_label_1
_geom_contact_atom_site_label_2
_geom_contact_distance
_geom_contact_site_symmetry_2
_geom_contact_publ_flag
O(1) C(13) 3.53(2) 7_545 no
O(2) C(14) 3.59(2) 1_556 no
N(1) C(5) 3.39(2) 5_755 no
N(1) C(22) 3.49(3) 7_554 no
C(12) C(19) 3.58(2) 4_654 no

loop_
_geom_torsion_atom_site_label_1
_geom_torsion_atom_site_label_2
_geom_torsion_atom_site_label_3
_geom_torsion_atom_site_label_4
_geom_torsion
_geom_torsion_publ_flag
O(1) C(10) C(1) C(2) -31(2) no
O(1) C(10) C(1) C(6) 88(2) no
O(1) C(10) C(1) C(7) -151(2) no
O(1) C(10) C(11) C(12) 23(2) no
O(1) C(10) C(11) C(16) -150(2) no
O(2) C(17) O(3) C(3) 3(3) no
O(2) C(17) C(18) C(19) 178(2) no
O(2) C(17) C(18) C(23) -1(3) no
O(3) C(3) C(2) C(1) 72(2) no
O(3) C(3) C(2) C(8) -55(2) no
O(3) C(3) C(4) C(5) -63(2) no
O(3) C(17) C(18) C(19) -5(3) no
O(3) C(17) C(18) C(23) 176(1) no
N(1) C(7) C(1) C(2) -149.3(3) no
N(1) C(7) C(1) C(6) 88.1(3) no
N(1) C(7) C(1) C(10) -29.6(3) no
C(1) C(2) C(3) C(4) -49(2) no
C(1) C(2) C(3) C(9) -174(1) no
C(1) C(6) C(5) C(4) 58(2) no
C(1) C(10) C(11) C(12) -162(2) no
C(1) C(10) C(11) C(16) 25(3) no
C(2) C(1) C(6) C(5) -51(2) no
C(2) C(1) C(10) C(11) 154(1) no
C(2) C(3) O(3) C(17) 178(1) no
C(2) C(3) C(4) C(5) 54(2) no
C(3) O(3) C(17) C(18) -174(1) no
C(3) C(2) C(1) C(6) 47(2) no
C(3) C(2) C(1) C(7) -77(2) no
C(3) C(2) C(1) C(10) 164(1) no
C(3) C(4) C(5) C(6) -58(2) no
C(4) C(3) O(3) C(17) -59(2) no
C(4) C(3) C(2) C(8) -177(2) no
C(5) C(4) C(3) C(9) 179(1) no
C(5) C(6) C(1) C(7) 71(2) no
C(5) C(6) C(1) C(10) -170(1) no
C(6) C(1) C(2) C(8) 177(1) no
C(6) C(1) C(10) C(11) -87(2) no
C(7) C(1) C(2) C(8) 54(2) no
C(7) C(1) C(10) C(11) 34(2) no
C(8) C(2) C(1) C(10) -66(2) no
C(8) C(2) C(3) C(9) 59(2) no
C(9) C(3) O(3) C(17) 61(2) no
C(10) C(11) C(12) C(13) 180(2) no
C(10) C(11) C(16) C(15) 176(2) no
C(11) C(12) C(13) C(14) 6(3) no
C(11) C(16) C(15) C(14) 2(3) no
C(12) C(11) C(16) C(15) 3(3) no
C(12) C(13) C(14) C(15) -1(3) no
C(13) C(12) C(11) C(16) -7(3) no
C(13) C(14) C(15) C(16) -3(3) no
C(17) C(18) C(19) C(20) -180(2) no
C(17) C(18) C(23) C(22) -179(2) no
C(18) C(19) C(20) C(21) 0(3) no
C(18) C(23) C(22) C(21) -2(3) no
C(19) C(18) C(23) C(22) 1(3) no
C(19) C(20) C(21) C(22) -2(3) no
C(20) C(19) C(18) C(23) 0(3) no
C(20) C(21) C(22) C(23) 3(3) no
